data_4120333
loop_
_publ_author_name
'Chicheung Su'
'Russell Hopson'
'Paul G. Williard'

_publ_section_title
;
 Characterization of Cyclopentyllithium and Cyclopentyllithium
 Tetrahydrofuran Complex
;
_journal_name_full 'Journal of the American Chemical Society'
_journal_page_first 12400
_journal_page_last 12406
_journal_paper_doi 10.1021/ja4059102
_journal_volume 135
_journal_year 2013
_chemical_formula_sum 'C9 H17 Li O'
_chemical_formula_weight 148.16
_chemical_name_systematic
;
 ?
;
_space_group_crystal_system tetragonal
_space_group_IT_number 88
_space_group_name_Hall '-I 4ad'
_space_group_name_H-M_alt 'I 41/a'
_symmetry_space_group_name_Hall '-I 4ad'
_symmetry_space_group_name_H-M 'I 41/a :2'
_atom_sites_solution_hydrogens mixed
_audit_creation_method SHELXL-2013
_cell_angle_alpha 90
_cell_angle_beta 90
_cell_angle_gamma 90
_cell_formula_units_Z 16
_cell_length_a 18.8947(7)
_cell_length_b 18.8947(7)
_cell_length_c 10.2755(4)
_cell_measurement_temperature 173(2)
_cell_volume 3668.5(2)
_computing_structure_refinement 'SHELXL-2013 (Sheldrick, 2013)'
_diffrn_ambient_temperature 173(2)
_diffrn_measured_fraction_theta_full 0.470
_diffrn_measured_fraction_theta_max 1.000
_diffrn_radiation_type MoK\a
_diffrn_radiation_wavelength 0.71073
_diffrn_reflns_av_R_equivalents 0.0247
_diffrn_reflns_av_unetI/netI 0.0165
_diffrn_reflns_Laue_measured_fraction_full 0.470
_diffrn_reflns_Laue_measured_fraction_max 1.000
_diffrn_reflns_limit_h_max 17
_diffrn_reflns_limit_h_min -17
_diffrn_reflns_limit_k_max 16
_diffrn_reflns_limit_k_min -17
_diffrn_reflns_limit_l_max 9
_diffrn_reflns_limit_l_min -9
_diffrn_reflns_number 5040
_diffrn_reflns_point_group_measured_fraction_full 0.470
_diffrn_reflns_point_group_measured_fraction_max 1.000
_diffrn_reflns_theta_full 25.242
_diffrn_reflns_theta_max 19.367
_diffrn_reflns_theta_min 2.156
_exptl_absorpt_coefficient_mu 0.065
_exptl_crystal_density_diffrn 1.073
_exptl_crystal_F_000 1312
_exptl_crystal_size_max 0.290
_exptl_crystal_size_mid 0.280
_exptl_crystal_size_min 0.200
_refine_diff_density_max 0.430
_refine_diff_density_min -0.152
_refine_diff_density_rms 0.050
_refine_ls_extinction_method none
_refine_ls_goodness_of_fit_ref 1.074
_refine_ls_hydrogen_treatment mixed
_refine_ls_matrix_type full
_refine_ls_number_parameters 103
_refine_ls_number_reflns 784
_refine_ls_number_restraints 0
_refine_ls_restrained_S_all 1.074
_refine_ls_R_factor_all 0.0867
_refine_ls_R_factor_gt 0.0802
_refine_ls_shift/su_max 0.000
_refine_ls_shift/su_mean 0.000
_refine_ls_structure_factor_coef Fsqd
_refine_ls_weighting_details
;
 w=1/[\s^2^(Fo^2^)+(0.1428P)^2^+11.9077P]
 where P=(Fo^2^+2Fc^2^)/3
;
_refine_ls_weighting_scheme calc
_refine_ls_wR_factor_gt 0.2360
_refine_ls_wR_factor_ref 0.2431
_reflns_Friedel_coverage 0.000
_reflns_number_gt 699
_reflns_number_total 784
_reflns_threshold_expression 'I > 2\s(I)'
_cod_data_source_file ja4059102_si_003.cif
_cod_data_source_block ccs21jun12_0m_a
_cod_original_cell_volume 3668.5(3)
_cod_database_code 4120333
_shelx_space_group_comment
;
The symmetry employed for this shelxl refinement is uniquely defined
by the following loop, which should always be used as a source of
symmetry information in preference to the above space-group names.
They are only intended as comments.
;
_shelx_estimated_absorpt_t_min 0.981
_shelx_estimated_absorpt_t_max 0.987
_shelxl_version_number 2013-2

loop_
_space_group_symop_operation_xyz
'x, y, z'
'-x+1/2, -y, z+1/2'
'-y+3/4, x+1/4, z+1/4'
'y+3/4, -x+3/4, z+3/4'
'x+1/2, y+1/2, z+1/2'
'-x+1, -y+1/2, z+1'
'-y+5/4, x+3/4, z+3/4'
'y+5/4, -x+5/4, z+5/4'
'-x, -y, -z'
'x-1/2, y, -z-1/2'
'y-3/4, -x-1/4, -z-1/4'
'-y-3/4, x-3/4, -z-3/4'
'-x+1/2, -y+1/2, -z+1/2'
'x, y+1/2, -z'
'y-1/4, -x+1/4, -z+1/4'
'-y-1/4, x-1/4, -z-1/4'

loop_
_atom_site_label
_atom_site_type_symbol
_atom_site_fract_x
_atom_site_fract_y
_atom_site_fract_z
_atom_site_U_iso_or_equiv
_atom_site_adp_type
_atom_site_occupancy
_atom_site_site_symmetry_order
_atom_site_calc_flag
_atom_site_refinement_flags_posn
_atom_site_refinement_flags_adp
C1 C 0.0880(3) 0.1998(3) -0.0026(6) 0.065(2) Uani 1 1 d . .
H1 H 0.055(3) 0.219(3) 0.041(7) 0.078 Uiso 1 1 d . U
C2 C 0.1660(3) 0.2262(3) 0.0061(6) 0.0661(18) Uani 1 1 d . .
H2A H 0.1693 0.2748 -0.0297 0.079 Uiso 1 1 calc R U
H2B H 0.1810 0.2277 0.0984 0.079 Uiso 1 1 calc R U
C3 C 0.2141(3) 0.1779(3) -0.0688(6) 0.0751(19) Uani 1 1 d . .
H3A H 0.2616 0.1759 -0.0282 0.090 Uiso 1 1 calc R U
H3B H 0.2191 0.1940 -0.1600 0.090 Uiso 1 1 calc R U
C4 C 0.1780(3) 0.1056(3) -0.0630(6) 0.0732(19) Uani 1 1 d . .
H4A H 0.1728 0.0854 -0.1514 0.088 Uiso 1 1 calc R U
H4B H 0.2059 0.0723 -0.0090 0.088 Uiso 1 1 calc R U
C5 C 0.1064(3) 0.1191(3) -0.0026(6) 0.0660(18) Uani 1 1 d . .
H5A H 0.1062 0.1012 0.0880 0.079 Uiso 1 1 calc R U
H5B H 0.0698 0.0929 -0.0519 0.079 Uiso 1 1 calc R U
C6 C 0.1845(3) 0.1469(3) 0.3521(6) 0.0666(18) Uani 1 1 d . .
H6A H 0.2226 0.1824 0.3404 0.080 Uiso 1 1 calc R U
H6B H 0.1874 0.1122 0.2803 0.080 Uiso 1 1 calc R U
C7 C 0.1922(4) 0.1108(4) 0.4799(8) 0.099(3) Uani 1 1 d . .
H7A H 0.1740 0.0617 0.4761 0.119 Uiso 1 1 calc R U
H7B H 0.2422 0.1100 0.5085 0.119 Uiso 1 1 calc R U
C8 C 0.1490(5) 0.1546(5) 0.5657(7) 0.118(3) Uani 1 1 d . .
H8A H 0.1271 0.1255 0.6349 0.142 Uiso 1 1 calc R U
H8B H 0.1782 0.1919 0.6070 0.142 Uiso 1 1 calc R U
C9 C 0.0957(4) 0.1856(5) 0.4847(6) 0.098(3) Uani 1 1 d . .
H9A H 0.0502 0.1605 0.4969 0.118 Uiso 1 1 calc R U
H9B H 0.0889 0.2359 0.5083 0.118 Uiso 1 1 calc R U
Li1 Li 0.0583(4) 0.2169(4) 0.2111(8) 0.044(2) Uani 1 1 d . .
O1 O 0.11800(17) 0.18007(18) 0.3527(3) 0.0542(13) Uani 1 1 d . .

loop_
_atom_site_aniso_label
_atom_site_aniso_U_11
_atom_site_aniso_U_22
_atom_site_aniso_U_33
_atom_site_aniso_U_23
_atom_site_aniso_U_13
_atom_site_aniso_U_12
C1 0.082(5) 0.033(4) 0.079(5) 0.021(3) -0.040(3) -0.033(3)
C2 0.079(4) 0.053(4) 0.066(4) 0.004(3) -0.005(3) -0.002(3)
C3 0.069(4) 0.077(4) 0.079(4) -0.001(3) 0.001(3) -0.008(4)
C4 0.080(5) 0.066(4) 0.073(4) -0.005(3) -0.006(3) -0.001(3)
C5 0.059(4) 0.065(4) 0.075(4) -0.002(3) -0.006(3) -0.010(3)
C6 0.056(4) 0.071(4) 0.072(4) 0.002(3) -0.008(3) 0.005(3)
C7 0.100(5) 0.100(6) 0.099(6) 0.035(5) -0.028(5) 0.017(5)
C8 0.166(8) 0.128(7) 0.061(5) 0.024(5) -0.010(6) 0.009(6)
C9 0.081(5) 0.163(7) 0.050(4) 0.002(4) -0.001(4) 0.034(5)
Li1 0.039(5) 0.042(5) 0.051(5) 0.000(4) 0.001(4) 0.000(3)
O1 0.043(2) 0.070(3) 0.049(3) 0.0109(18) -0.0025(17) 0.0130(18)

loop_
_atom_type_symbol
_atom_type_description
_atom_type_scat_dispersion_real
_atom_type_scat_dispersion_imag
_atom_type_scat_source
C C 0.0033 0.0016 'International Tables Vol C Tables 4.2.6.8 and 6.1.1.4'
H H 0.0000 0.0000 'International Tables Vol C Tables 4.2.6.8 and 6.1.1.4'
Li Li -0.0003 0.0001 'International Tables Vol C Tables 4.2.6.8 and 6.1.1.4'
O O 0.0106 0.0060 'International Tables Vol C Tables 4.2.6.8 and 6.1.1.4'

loop_
_geom_angle_atom_site_label_1
_geom_angle_atom_site_label_2
_geom_angle_atom_site_label_3
_geom_angle
_geom_angle_site_symmetry_1
_geom_angle_site_symmetry_3
C2 C1 C5 95.9(5) . .
C2 C1 Li1 97.5(4) . .
C5 C1 Li1 101.1(4) . .
C2 C1 Li1 159.7(5) . 15
C5 C1 Li1 98.8(4) . 15
Li1 C1 Li1 66.1(4) . 15
C2 C1 Li1 97.3(4) . 12_666
C5 C1 Li1 162.6(5) . 12_666
Li1 C1 Li1 66.0(4) . 12_666
Li1 C1 Li1 65.7(4) 15 12_666
C2 C1 H1 122(5) . .
C5 C1 H1 126(5) . .
Li1 C1 H1 42(5) . .
Li1 C1 H1 38(4) 15 .
Li1 C1 H1 37(4) 12_666 .
C3 C2 C1 110.4(5) . .
C3 C2 H2A 109.6 . .
C1 C2 H2A 109.6 . .
C3 C2 H2B 109.6 . .
C1 C2 H2B 109.6 . .
H2A C2 H2B 108.1 . .
C2 C3 C4 104.7(5) . .
C2 C3 H3A 110.8 . .
C4 C3 H3A 110.8 . .
C2 C3 H3B 110.8 . .
C4 C3 H3B 110.8 . .
H3A C3 H3B 108.9 . .
C5 C4 C3 105.4(5) . .
C5 C4 H4A 110.7 . .
C3 C4 H4A 110.7 . .
C5 C4 H4B 110.7 . .
C3 C4 H4B 110.7 . .
H4A C4 H4B 108.8 . .
C4 C5 C1 111.3(5) . .
C4 C5 H5A 109.4 . .
C1 C5 H5A 109.4 . .
C4 C5 H5B 109.4 . .
C1 C5 H5B 109.4 . .
H5A C5 H5B 108.0 . .
O1 C6 C7 106.8(5) . .
O1 C6 H6A 110.4 . .
C7 C6 H6A 110.4 . .
O1 C6 H6B 110.4 . .
C7 C6 H6B 110.4 . .
H6A C6 H6B 108.6 . .
C8 C7 C6 102.6(6) . .
C8 C7 H7A 111.2 . .
C6 C7 H7A 111.2 . .
C8 C7 H7B 111.2 . .
C6 C7 H7B 111.2 . .
H7A C7 H7B 109.2 . .
C9 C8 C7 105.9(6) . .
C9 C8 H8A 110.6 . .
C7 C8 H8A 110.6 . .
C9 C8 H8B 110.6 . .
C7 C8 H8B 110.6 . .
H8A C8 H8B 108.7 . .
O1 C9 C8 108.5(6) . .
O1 C9 H9A 110.0 . .
C8 C9 H9A 110.0 . .
O1 C9 H9B 110.0 . .
C8 C9 H9B 110.0 . .
H9A C9 H9B 108.4 . .
O1 Li1 C1 121.3(4) . .
O1 Li1 C1 104.5(4) . 12_666
C1 Li1 C1 109.3(4) . 12_666
O1 Li1 C1 102.2(4) . 15
C1 Li1 C1 109.1(4) . 15
C1 Li1 C1 110.1(4) 12_666 15
O1 Li1 Li1 147.7(4) . 15
C1 Li1 Li1 57.8(4) . 15
C1 Li1 Li1 105.6(3) 12_666 15
C1 Li1 Li1 56.1(3) 15 15
O1 Li1 Li1 150.5(4) . 12_666
C1 Li1 Li1 57.9(4) . 12_666
C1 Li1 Li1 56.2(3) 12_666 12_666
C1 Li1 Li1 105.4(3) 15 12_666
Li1 Li1 Li1 60.4(4) 15 12_666
O1 Li1 Li1 132.3(3) . 6_454
C1 Li1 Li1 106.4(2) . 6_454
C1 Li1 Li1 57.2(3) 12_666 6_454
C1 Li1 Li1 57.0(3) 15 6_454
Li1 Li1 Li1 59.79(18) 15 6_454
Li1 Li1 Li1 59.79(18) 12_666 6_454
O1 Li1 H1 140(2) . .
C1 Li1 H1 19(2) . .
C1 Li1 H1 99(2) 12_666 .
C1 Li1 H1 99(2) 15 .
Li1 Li1 H1 44(2) 15 .
Li1 Li1 H1 43(2) 12_666 .
Li1 Li1 H1 87(2) 6_454 .
C6 O1 C9 107.5(4) . .
C6 O1 Li1 131.9(4) . .
C9 O1 Li1 120.6(4) . .

loop_
_geom_bond_atom_site_label_1
_geom_bond_atom_site_label_2
_geom_bond_distance
_geom_bond_site_symmetry_2
C1 C2 1.559(8) .
C1 C5 1.564(8) .
C1 Li1 2.289(11) .
C1 Li1 2.332(10) 15
C1 Li1 2.337(10) 12_666
C1 H1 0.85(6) .
C2 C3 1.501(8) .
C2 H2A 0.9900 .
C2 H2B 0.9900 .
C3 C4 1.527(8) .
C3 H3A 0.9900 .
C3 H3B 0.9900 .
C4 C5 1.511(8) .
C4 H4A 0.9900 .
C4 H4B 0.9900 .
C5 H5A 0.9900 .
C5 H5B 0.9900 .
C6 O1 1.404(6) .
C6 C7 1.487(9) .
C6 H6A 0.9900 .
C6 H6B 0.9900 .
C7 C8 1.459(10) .
C7 H7A 0.9900 .
C7 H7B 0.9900 .
C8 C9 1.431(10) .
C8 H8A 0.9900 .
C8 H8B 0.9900 .
C9 O1 1.424(7) .
C9 H9A 0.9900 .
C9 H9B 0.9900 .
Li1 O1 1.967(9) .
Li1 C1 2.332(10) 12_666
Li1 C1 2.337(10) 15
Li1 Li1 2.519(14) 15
Li1 Li1 2.519(14) 12_666
Li1 Li1 2.534(15) 6_454
Li1 H1 1.75(7) .

loop_
_geom_torsion_atom_site_label_1
_geom_torsion_atom_site_label_2
_geom_torsion_atom_site_label_3
_geom_torsion_atom_site_label_4
_geom_torsion
_geom_torsion_site_symmetry_1
C5 C1 C2 C3 35.0(6) .
Li1 C1 C2 C3 137.0(5) .
Li1 C1 C2 C3 171.5(11) 15
Li1 C1 C2 C3 -156.3(5) 12_666
C1 C2 C3 C4 -28.8(6) .
C2 C3 C4 C5 8.2(6) .
C3 C4 C5 C1 14.7(7) .
C2 C1 C5 C4 -29.5(6) .
Li1 C1 C5 C4 -128.4(5) .
Li1 C1 C5 C4 164.5(5) 15
Li1 C1 C5 C4 -168.7(13) 12_666
O1 C6 C7 C8 -28.8(8) .
C6 C7 C8 C9 28.0(9) .
C7 C8 C9 O1 -17.8(9) .
C7 C6 O1 C9 18.6(7) .
C7 C6 O1 Li1 -162.1(5) .
C8 C9 O1 C6 -0.7(8) .
C8 C9 O1 Li1 180.0(6) .
